data_4124831
loop_
_publ_author_name
'Gu, Xiao'
'Xu, Xiaomin'
'Li, Huiyan'
'Liu, Zhifeng'
'Miao, Qian'

_publ_section_title
;
 Synthesis, Molecular Packing, and Thin Film Transistors of
 Dibenzo[a,m]rubicenes.
;
_journal_issue 51
_journal_name_full 'Journal of the American Chemical Society'
_journal_page_first 16203
_journal_page_last 16208
_journal_paper_doi 10.1021/jacs.5b10687
_journal_volume 137
_journal_year 2015
_chemical_formula_sum 'C50 H46 Si2'
_chemical_formula_weight 703.05
_chemical_name_systematic
; 
 5,14-di(t-butyldimethylsilylethynyl)dibenzo[a,m]rubicene 
;
_space_group_IT_number 56
_symmetry_cell_setting orthorhombic
_symmetry_space_group_name_Hall '-P 2ab 2ac'
_symmetry_space_group_name_H-M 'P c c n'
_atom_sites_solution_hydrogens geom
_atom_sites_solution_primary direct
_atom_sites_solution_secondary difmap
_audit_creation_method SHELXL-97
_cell_angle_alpha 90.00
_cell_angle_beta 90.00
_cell_angle_gamma 90.00
_cell_formula_units_Z 4
_cell_length_a 21.236(4)
_cell_length_b 24.857(5)
_cell_length_c 7.6161(14)
_cell_measurement_reflns_used 26
_cell_measurement_temperature 296(2)
_cell_measurement_theta_max 15
_cell_measurement_theta_min 15
_cell_volume 4020.3(13)
_computing_cell_refinement 'BRUKER KAPPA APEXII DUO DIFFRACTOMETER'
_computing_data_collection 'BRUKER KAPPA APEXII DUO DIFFRACTOMETER'
_computing_data_reduction 'BRUKER KAPPA APEXII DUO DIFFRACTOMETER'
_computing_molecular_graphics 'SIEMENS SHELXTL'
_computing_publication_material 'SIEMENS SHELXTL'
_computing_structure_refinement 'SHELXL-97 (Sheldrick, 2008)'
_computing_structure_solution 'SHELXS-97 (Sheldrick, 2008)'
_diffrn_ambient_temperature 296(2)
_diffrn_measured_fraction_theta_full 0.999
_diffrn_measured_fraction_theta_max 0.999
_diffrn_measurement_device_type 'BRUKER KAPPA APEXII DUO DIFFRACTOMETER'
_diffrn_measurement_method 'PHI & OMEGA SCAN'
_diffrn_radiation_monochromator graphite
_diffrn_radiation_source 'fine-focus sealed tube'
_diffrn_radiation_type MoK\a
_diffrn_radiation_wavelength 0.71073
_diffrn_reflns_av_R_equivalents 0.1456
_diffrn_reflns_av_sigmaI/netI 0.0844
_diffrn_reflns_limit_h_max 25
_diffrn_reflns_limit_h_min -25
_diffrn_reflns_limit_k_max 29
_diffrn_reflns_limit_k_min -29
_diffrn_reflns_limit_l_max 9
_diffrn_reflns_limit_l_min -9
_diffrn_reflns_number 34073
_diffrn_reflns_theta_full 25.25
_diffrn_reflns_theta_max 25.25
_diffrn_reflns_theta_min 1.92
_exptl_absorpt_coefficient_mu 0.122
_exptl_absorpt_correction_T_max 0.7456
_exptl_absorpt_correction_T_min 0.6716
_exptl_absorpt_correction_type multi-scan
_exptl_crystal_colour red
_exptl_crystal_density_diffrn 1.162
_exptl_crystal_density_method 'not measured'
_exptl_crystal_description block
_exptl_crystal_F_000 1496
_exptl_crystal_size_max 0.50
_exptl_crystal_size_mid 0.30
_exptl_crystal_size_min 0.20
_refine_diff_density_max 0.179
_refine_diff_density_min -0.251
_refine_diff_density_rms 0.042
_refine_ls_extinction_method none
_refine_ls_goodness_of_fit_ref 1.027
_refine_ls_hydrogen_treatment riding
_refine_ls_matrix_type full
_refine_ls_number_parameters 235
_refine_ls_number_reflns 3638
_refine_ls_number_restraints 0
_refine_ls_restrained_S_all 1.027
_refine_ls_R_factor_all 0.1710
_refine_ls_R_factor_gt 0.0572
_refine_ls_shift/su_max 0.002
_refine_ls_shift/su_mean 0.000
_refine_ls_structure_factor_coef Fsqd
_refine_ls_weighting_details 'calc w=1/[\s^2^(Fo^2^)+(0.0639P)^2^+1.1807P] where P=(Fo^2^+2Fc^2^)/3'
_refine_ls_weighting_scheme calc
_refine_ls_wR_factor_gt 0.1168
_refine_ls_wR_factor_ref 0.1704
_reflns_number_gt 1610
_reflns_number_total 3638
_reflns_threshold_expression >2sigma(I)
_cod_data_source_file ja5b10687_si_004.cif
_cod_data_source_block tBDMS-dibenzorubicene
_cod_depositor_comments
;
The following automatic conversions were performed:

'_symmetry_cell_setting' value 'Orthorhombic' changed to
'orthorhombic' according to
/usr/data/users/saulius/crontab/automatic-downloads/current/ACS/lib/dictionaries/cif_core.dic
dictionary named 'cif_core.dic' version 2.4.2 from 2011-04-26.

Automatic conversion script
Id: cif_fix_values 4268 2015-11-12 08:31:59Z antanas 
;
_cod_original_cell_volume 4020.3(14)
_cod_original_sg_symbol_H-M Pccn
_cod_database_code 4124831

loop_
_symmetry_equiv_pos_as_xyz
'x, y, z'
'-x+1/2, -y+1/2, z'
'-x, y+1/2, -z+1/2'
'x+1/2, -y, -z+1/2'
'-x, -y, -z'
'x-1/2, y-1/2, -z'
'x, -y-1/2, z-1/2'
'-x-1/2, y, z-1/2'

loop_
_atom_site_label
_atom_site_type_symbol
_atom_site_fract_x
_atom_site_fract_y
_atom_site_fract_z
_atom_site_U_iso_or_equiv
_atom_site_adp_type
_atom_site_occupancy
_atom_site_symmetry_multiplicity
_atom_site_calc_flag
_atom_site_refinement_flags
Si1 Si 1.07716(5) 0.41008(5) 0.35960(16) 0.0714(4) Uani 1 1 d .
C1 C 1.0821(2) 0.4627(2) 0.1859(8) 0.134(2) Uani 1 1 d .
H1A H 1.0817 0.4459 0.0724 0.201 Uiso 1 1 calc R
H1B H 1.1204 0.4828 0.1999 0.201 Uiso 1 1 calc R
H1C H 1.0467 0.4865 0.1958 0.201 Uiso 1 1 calc R
C2 C 1.0781(2) 0.4428(2) 0.5776(7) 0.126(2) Uani 1 1 d .
H2A H 1.0761 0.4158 0.6676 0.189 Uiso 1 1 calc R
H2B H 1.0425 0.4664 0.5879 0.189 Uiso 1 1 calc R
H2C H 1.1162 0.4632 0.5904 0.189 Uiso 1 1 calc R
C3 C 1.1420(2) 0.3607(2) 0.3404(7) 0.0912(15) Uani 1 1 d .
C4 C 1.20669(19) 0.3902(2) 0.3549(8) 0.126(2) Uani 1 1 d .
H4A H 1.2402 0.3644 0.3456 0.189 Uiso 1 1 calc R
H4B H 1.2093 0.4083 0.4660 0.189 Uiso 1 1 calc R
H4C H 1.2103 0.4161 0.2618 0.189 Uiso 1 1 calc R
C5 C 1.1394(3) 0.3320(3) 0.1626(9) 0.162(3) Uani 1 1 d .
H5A H 1.1729 0.3062 0.1556 0.242 Uiso 1 1 calc R
H5B H 1.1439 0.3580 0.0701 0.242 Uiso 1 1 calc R
H5C H 1.0997 0.3139 0.1506 0.242 Uiso 1 1 calc R
C6 C 1.1375(3) 0.3185(2) 0.4883(10) 0.158(3) Uani 1 1 d .
H6A H 1.1712 0.2930 0.4762 0.238 Uiso 1 1 calc R
H6B H 1.0979 0.3001 0.4806 0.238 Uiso 1 1 calc R
H6C H 1.1407 0.3361 0.6001 0.238 Uiso 1 1 calc R
C7 C 1.00125(19) 0.37641(16) 0.3289(5) 0.0663(11) Uani 1 1 d .
C8 C 0.95036(19) 0.35868(16) 0.2960(5) 0.0608(11) Uani 1 1 d .
C9 C 0.88721(17) 0.34032(17) 0.2545(4) 0.0541(10) Uani 1 1 d .
C10 C 0.83920(18) 0.37990(16) 0.2112(4) 0.0501(10) Uani 1 1 d .
C11 C 0.85510(19) 0.43454(18) 0.1915(5) 0.0623(11) Uani 1 1 d .
H11A H 0.8957 0.4458 0.2188 0.075 Uiso 1 1 calc R
C12 C 0.8122(2) 0.47126(18) 0.1332(5) 0.0707(12) Uani 1 1 d .
H12A H 0.8234 0.5073 0.1245 0.085 Uiso 1 1 calc R
C13 C 0.7525(2) 0.45523(16) 0.0874(4) 0.0655(11) Uani 1 1 d .
H13A H 0.7241 0.4800 0.0420 0.079 Uiso 1 1 calc R
C14 C 0.73491(18) 0.40214(16) 0.1092(4) 0.0572(11) Uani 1 1 d .
H14A H 0.6945 0.3916 0.0770 0.069 Uiso 1 1 calc R
C15 C 0.77622(17) 0.36391(15) 0.1783(4) 0.0479(9) Uani 1 1 d .
C16 C 0.75812(17) 0.30794(15) 0.2044(4) 0.0453(9) Uani 1 1 d .
C17 C 0.69721(16) 0.28579(15) 0.2227(4) 0.0462(9) Uani 1 1 d .
C18 C 0.63347(16) 0.30667(16) 0.2613(4) 0.0487(9) Uani 1 1 d .
C19 C 0.61110(18) 0.35766(17) 0.2990(4) 0.0589(10) Uani 1 1 d .
H19A H 0.6381 0.3871 0.2963 0.071 Uiso 1 1 calc R
C20 C 0.5478(2) 0.36450(18) 0.3409(5) 0.0696(12) Uani 1 1 d .
H20 H 0.5328 0.3988 0.3662 0.084 Uiso 1 1 calc R
C21 C 0.80757(16) 0.27083(15) 0.2189(4) 0.0457(9) Uani 1 1 d .
C22 C 0.87235(16) 0.28679(16) 0.2463(4) 0.0492(9) Uani 1 1 d .
C23 C 0.90806(17) 0.23747(16) 0.2736(4) 0.0525(10) Uani 1 1 d .
C24 C 0.97100(19) 0.22979(18) 0.3141(5) 0.0672(11) Uani 1 1 d .
H24A H 0.9984 0.2589 0.3199 0.081 Uiso 1 1 calc R
C25 C 0.99265(19) 0.1783(2) 0.3455(5) 0.0747(12) Uani 1 1 d .
H25 H 1.0350 0.1727 0.3701 0.090 Uiso 1 1 calc R

loop_
_atom_site_aniso_label
_atom_site_aniso_U_11
_atom_site_aniso_U_22
_atom_site_aniso_U_33
_atom_site_aniso_U_23
_atom_site_aniso_U_13
_atom_site_aniso_U_12
Si1 0.0525(7) 0.0812(9) 0.0807(8) -0.0048(7) 0.0003(6) -0.0265(7)
C1 0.105(4) 0.135(5) 0.163(5) 0.060(4) 0.007(4) -0.042(4)
C2 0.097(4) 0.149(5) 0.132(5) -0.064(4) 0.013(3) -0.052(4)
C3 0.059(3) 0.095(4) 0.120(4) -0.018(3) -0.011(3) -0.018(3)
C4 0.047(3) 0.153(5) 0.178(6) -0.033(4) -0.010(3) -0.015(3)
C5 0.092(4) 0.191(7) 0.202(7) -0.123(6) 0.003(4) -0.001(4)
C6 0.124(5) 0.119(6) 0.232(8) 0.050(5) -0.041(5) -0.002(4)
C7 0.052(3) 0.079(3) 0.068(3) -0.006(2) 0.000(2) -0.024(2)
C8 0.055(3) 0.077(3) 0.051(2) -0.007(2) 0.005(2) -0.017(2)
C9 0.047(3) 0.074(3) 0.041(2) -0.0072(19) 0.0046(17) -0.021(2)
C10 0.050(2) 0.061(3) 0.0389(19) -0.0089(18) 0.0048(17) -0.014(2)
C11 0.055(3) 0.074(3) 0.058(2) -0.012(2) 0.008(2) -0.023(2)
C12 0.082(3) 0.065(3) 0.065(3) -0.006(2) 0.007(3) -0.023(3)
C13 0.077(3) 0.062(3) 0.058(2) 0.004(2) 0.002(2) -0.009(3)
C14 0.060(3) 0.072(3) 0.040(2) -0.001(2) -0.0012(18) -0.015(2)
C15 0.050(2) 0.060(3) 0.0336(18) -0.0044(17) 0.0011(17) -0.012(2)
C16 0.045(2) 0.059(3) 0.0311(16) -0.0020(16) -0.0013(16) -0.013(2)
C17 0.041(2) 0.063(3) 0.0347(18) -0.0015(17) -0.0013(16) -0.0109(19)
C18 0.045(2) 0.064(3) 0.0373(18) -0.0035(18) -0.0044(17) -0.009(2)
C19 0.053(3) 0.075(3) 0.048(2) -0.004(2) -0.0028(19) -0.008(2)
C20 0.064(3) 0.081(3) 0.064(3) -0.005(2) 0.007(2) 0.008(3)
C21 0.039(2) 0.062(3) 0.0364(18) 0.0009(17) 0.0010(16) -0.011(2)
C22 0.042(2) 0.068(3) 0.0377(19) -0.0021(18) 0.0041(16) -0.016(2)
C23 0.042(2) 0.071(3) 0.0443(19) 0.0025(19) 0.0007(17) -0.009(2)
C24 0.053(3) 0.081(3) 0.067(3) -0.001(2) -0.004(2) -0.011(2)
C25 0.045(3) 0.101(4) 0.078(3) -0.003(3) -0.007(2) 0.001(3)

loop_
_atom_type_symbol
_atom_type_description
_atom_type_scat_dispersion_real
_atom_type_scat_dispersion_imag
_atom_type_scat_source
C C 0.0033 0.0016 'International Tables Vol C Tables 4.2.6.8 and 6.1.1.4'
H H 0.0000 0.0000 'International Tables Vol C Tables 4.2.6.8 and 6.1.1.4'
Si Si 0.0817 0.0704 'International Tables Vol C Tables 4.2.6.8 and 6.1.1.4'

loop_
_geom_angle_atom_site_label_1
_geom_angle_atom_site_label_2
_geom_angle_atom_site_label_3
_geom_angle
_geom_angle_site_symmetry_1
_geom_angle_site_symmetry_3
C7 Si1 C2 108.99(19) . .
C7 Si1 C3 109.95(19) . .
C2 Si1 C3 110.8(2) . .
C7 Si1 C1 106.2(2) . .
C2 Si1 C1 109.2(3) . .
C3 Si1 C1 111.6(2) . .
C5 C3 C6 109.1(5) . .
C5 C3 C4 108.2(4) . .
C6 C3 C4 108.8(4) . .
C5 C3 Si1 110.6(4) . .
C6 C3 Si1 110.4(4) . .
C4 C3 Si1 109.7(3) . .
C8 C7 Si1 173.0(4) . .
C7 C8 C9 176.6(5) . .
C22 C9 C8 121.9(4) . .
C22 C9 C10 119.0(3) . .
C8 C9 C10 119.0(4) . .
C11 C10 C15 118.6(4) . .
C11 C10 C9 120.6(4) . .
C15 C10 C9 120.8(3) . .
C12 C11 C10 121.4(4) . .
C11 C12 C13 120.3(4) . .
C12 C13 C14 119.7(4) . .
C13 C14 C15 121.7(4) . .
C14 C15 C10 117.9(3) . .
C14 C15 C16 122.4(3) . .
C10 C15 C16 119.5(3) . .
C21 C16 C17 114.9(3) . .
C21 C16 C15 116.2(3) . .
C17 C16 C15 128.8(4) . .
C21 C17 C16 116.9(3) 2_655 .
C21 C17 C18 106.7(3) 2_655 .
C16 C17 C18 136.1(4) . .
C19 C18 C23 118.9(3) . 2_655
C19 C18 C17 132.6(3) . .
C23 C18 C17 108.2(3) 2_655 .
C18 C19 C20 119.4(4) . .
C25 C20 C19 121.1(4) 2_655 .
C16 C21 C17 127.1(3) . 2_655
C16 C21 C22 122.9(4) . .
C17 C21 C22 109.8(3) 2_655 .
C9 C22 C21 119.5(4) . .
C9 C22 C23 133.7(3) . .
C21 C22 C23 106.6(3) . .
C24 C23 C18 120.7(4) . 2_655
C24 C23 C22 130.6(4) . .
C18 C23 C22 108.6(3) 2_655 .
C25 C24 C23 119.2(4) . .
C20 C25 C24 120.5(4) 2_655 .

loop_
_geom_bond_atom_site_label_1
_geom_bond_atom_site_label_2
_geom_bond_distance
_geom_bond_site_symmetry_2
Si1 C7 1.831(4) .
Si1 C2 1.849(5) .
Si1 C3 1.850(5) .
Si1 C1 1.863(5) .
C3 C5 1.531(7) .
C3 C6 1.541(7) .
C3 C4 1.562(5) .
C7 C8 1.194(5) .
C8 C9 1.451(5) .
C9 C22 1.369(5) .
C9 C10 1.455(5) .
C10 C11 1.407(5) .
C10 C15 1.418(5) .
C11 C12 1.363(5) .
C12 C13 1.374(5) .
C13 C14 1.381(5) .
C14 C15 1.396(5) .
C15 C16 1.457(5) .
C16 C21 1.402(5) .
C16 C17 1.412(4) .
C17 C21 1.412(4) 2_655
C17 C18 1.479(5) .
C18 C19 1.384(5) .
C18 C23 1.411(5) 2_655
C19 C20 1.392(5) .
C20 C25 1.368(5) 2_655
C21 C17 1.412(4) 2_655
C21 C22 1.447(4) .
C22 C23 1.457(5) .
C23 C24 1.385(5) .
C23 C18 1.411(5) 2_655
C24 C25 1.381(5) .
C25 C20 1.368(5) 2_655
